data_2233992
loop_
_publ_author_name
'Vennila, Jasmine P.'
'Thiruvadigal, D. John'
'Kamala, E. Theboral Sugi'
'Kavitha, Helen P.'
'Manivannan, V.'

_publ_section_title
;
 <i>N</i>-[2-(3,4-Dimethoxyphenyl)ethyl]-<i>N</i>-methylbenzenesulfonamide
;
_journal_coeditor_code SJ5187
_journal_issue 3
_journal_name_full 'Acta Crystallographica Section E'
_journal_page_first o882
_journal_paper_doi 10.1107/S1600536812005272
_journal_volume 68
_journal_year 2012
_chemical_formula_iupac 'C17 H21 N O4 S'
_chemical_formula_moiety 'C17 H21 N O4 S'
_chemical_formula_sum 'C17 H21 N O4 S'
_chemical_formula_weight 335.41
_chemical_name_systematic
;
<i>N</i>-[2-(3,4-Dimethoxyphenyl)ethyl]-<i>N</i>-methylbenzenesulfonamide
;
_space_group_IT_number 14
_symmetry_cell_setting monoclinic
_symmetry_space_group_name_Hall '-P 2ybc'
_symmetry_space_group_name_H-M 'P 1 21/c 1'
_atom_sites_solution_hydrogens geom
_atom_sites_solution_primary direct
_atom_sites_solution_secondary difmap
_audit_creation_method SHELXL-97
_cell_angle_alpha 90.00
_cell_angle_beta 108.5350(10)
_cell_angle_gamma 90.00
_cell_formula_units_Z 4
_cell_length_a 9.9383(3)
_cell_length_b 14.6494(4)
_cell_length_c 12.0097(3)
_cell_measurement_reflns_used 7936
_cell_measurement_temperature 293(2)
_cell_measurement_theta_max 29.0
_cell_measurement_theta_min 2.16
_cell_volume 1657.80(8)
_computing_cell_refinement 'APEX2 and SAINT (Bruker, 2004)'
_computing_data_collection 'APEX2 (Bruker, 2004)'
_computing_data_reduction 'SAINT and XPREP (Bruker, 2004)'
_computing_molecular_graphics 'ORTEP-3 (Farrugia, 1997) and Mercury (Macrae <i>et al.</i>, 2008)'
_computing_publication_material 'PLATON (Spek, 2009)'
_computing_structure_refinement 'SHELXL97 (Sheldrick, 2008)'
_computing_structure_solution 'SHELXS97 (Sheldrick, 2008)'
_diffrn_ambient_temperature 293(2)
_diffrn_measured_fraction_theta_full 0.972
_diffrn_measured_fraction_theta_max 0.972
_diffrn_measurement_device_type 'Bruker Kappa APEXII CCD'
_diffrn_measurement_method '\w and \f scans'
_diffrn_radiation_monochromator graphite
_diffrn_radiation_source 'fine-focus sealed tube'
_diffrn_radiation_type MoK\a
_diffrn_radiation_wavelength 0.71073
_diffrn_reflns_av_R_equivalents 0.0275
_diffrn_reflns_av_sigmaI/netI 0.0225
_diffrn_reflns_limit_h_max 8
_diffrn_reflns_limit_h_min -13
_diffrn_reflns_limit_k_max 19
_diffrn_reflns_limit_k_min -19
_diffrn_reflns_limit_l_max 14
_diffrn_reflns_limit_l_min -16
_diffrn_reflns_number 20493
_diffrn_reflns_theta_full 29.17
_diffrn_reflns_theta_max 29.17
_diffrn_reflns_theta_min 2.16
_diffrn_standards_number 0
_exptl_absorpt_coefficient_mu 0.215
_exptl_absorpt_correction_T_max 0.9384
_exptl_absorpt_correction_T_min 0.8790
_exptl_absorpt_correction_type multi-scan
_exptl_absorpt_process_details '(SADABS; Bruker, 2004)'
_exptl_crystal_colour colourless
_exptl_crystal_density_diffrn 1.344
_exptl_crystal_density_method 'not measured'
_exptl_crystal_description block
_exptl_crystal_F_000 712
_exptl_crystal_size_max 0.40
_exptl_crystal_size_mid 0.40
_exptl_crystal_size_min 0.30
_refine_diff_density_max 0.270
_refine_diff_density_min -0.300
_refine_ls_extinction_coef 0.0028(10)
_refine_ls_extinction_expression Fc^*^=kFc[1+0.001xFc^2^\l^3^/sin(2\q)]^-1/4^
_refine_ls_extinction_method 'SHELXL97 (Sheldrick, 2008)'
_refine_ls_goodness_of_fit_ref 0.996
_refine_ls_hydrogen_treatment constr
_refine_ls_matrix_type full
_refine_ls_number_parameters 212
_refine_ls_number_reflns 4353
_refine_ls_number_restraints 0
_refine_ls_restrained_S_all 0.996
_refine_ls_R_factor_all 0.0535
_refine_ls_R_factor_gt 0.0385
_refine_ls_shift/su_max 0.001
_refine_ls_shift/su_mean 0.000
_refine_ls_structure_factor_coef Fsqd
_refine_ls_weighting_details 'calc w=1/[\s^2^(Fo^2^)+(0.0586P)^2^+0.3830P] where P=(Fo^2^+2Fc^2^)/3'
_refine_ls_weighting_scheme calc
_refine_ls_wR_factor_gt 0.1042
_refine_ls_wR_factor_ref 0.1151
_reflns_number_gt 3342
_reflns_number_total 4353
_reflns_threshold_expression I>2\s(I)
_cod_data_source_file sj5187.cif
_cod_data_source_block I
_cod_original_sg_symbol_H-M 'P 21/c'
_cod_database_code 2233992
_cod_database_fobs_code 2233992

loop_
_symmetry_equiv_pos_as_xyz
'x, y, z'
'-x, y+1/2, -z+1/2'
'-x, -y, -z'
'x, -y-1/2, z-1/2'

loop_
_atom_site_type_symbol
_atom_site_label
_atom_site_fract_x
_atom_site_fract_y
_atom_site_fract_z
_atom_site_U_iso_or_equiv
_atom_site_adp_type
_atom_site_calc_flag
_atom_site_refinement_flags
_atom_site_occupancy
_atom_site_symmetry_multiplicity
C C1 0.11829(14) 0.66352(10) 0.73921(12) 0.0389(3) Uani d . 1 1
C C2 -0.02018(16) 0.69298(11) 0.71549(15) 0.0503(4) Uani d . 1 1
H H2 -0.0811 0.6630 0.7481 0.060 Uiso calc R 1 1
C C3 -0.06711(18) 0.76743(13) 0.64283(16) 0.0590(4) Uani d . 1 1
H H3 -0.1597 0.7881 0.6275 0.071 Uiso calc R 1 1
C C4 0.02163(19) 0.81095(11) 0.59322(15) 0.0557(4) Uani d . 1 1
H H4 -0.0108 0.8607 0.5440 0.067 Uiso calc R 1 1
C C5 0.15918(18) 0.78080(11) 0.61644(16) 0.0548(4) Uani d . 1 1
H H5 0.2191 0.8102 0.5822 0.066 Uiso calc R 1 1
C C6 0.20867(15) 0.70752(10) 0.68983(15) 0.0477(4) Uani d . 1 1
H H6 0.3019 0.6878 0.7060 0.057 Uiso calc R 1 1
C C7 0.01095(18) 0.45745(13) 0.66936(16) 0.0588(4) Uani d . 1 1
H H7A -0.0252 0.4999 0.6060 0.088 Uiso calc R 1 1
H H7B -0.0454 0.4605 0.7210 0.088 Uiso calc R 1 1
H H7C 0.0068 0.3968 0.6383 0.088 Uiso calc R 1 1
C C8 0.25582(17) 0.47960(10) 0.66388(14) 0.0463(3) Uani d . 1 1
H H8A 0.3467 0.5047 0.7102 0.056 Uiso calc R 1 1
H H8B 0.2175 0.5182 0.5955 0.056 Uiso calc R 1 1
C C9 0.2778(2) 0.38392(11) 0.62405(14) 0.0531(4) Uani d . 1 1
H H9A 0.1862 0.3602 0.5770 0.064 Uiso calc R 1 1
H H9B 0.3364 0.3884 0.5733 0.064 Uiso calc R 1 1
C C10 0.34519(14) 0.31529(10) 0.71947(12) 0.0404(3) Uani d . 1 1
C C11 0.33172(14) 0.22281(10) 0.68971(12) 0.0413(3) Uani d . 1 1
H H11 0.2803 0.2059 0.6134 0.050 Uiso calc R 1 1
C C12 0.39284(14) 0.15593(10) 0.77076(12) 0.0399(3) Uani d . 1 1
C C13 0.47154(13) 0.18065(10) 0.88626(12) 0.0391(3) Uani d . 1 1
C C14 0.48459(14) 0.27165(10) 0.91596(12) 0.0429(3) Uani d . 1 1
H H14 0.5360 0.2887 0.9922 0.051 Uiso calc R 1 1
C C15 0.42196(14) 0.33848(10) 0.83345(13) 0.0437(3) Uani d . 1 1
H H15 0.4319 0.3996 0.8554 0.052 Uiso calc R 1 1
C C16 0.6248(2) 0.13091(15) 1.07208(15) 0.0661(5) Uani d . 1 1
H H16A 0.7043 0.1641 1.0636 0.099 Uiso calc R 1 1
H H16B 0.6576 0.0755 1.1147 0.099 Uiso calc R 1 1
H H16C 0.5771 0.1676 1.1142 0.099 Uiso calc R 1 1
C C17 0.3105(2) 0.03597(13) 0.63220(16) 0.0655(5) Uani d . 1 1
H H17A 0.2136 0.0561 0.6104 0.098 Uiso calc R 1 1
H H17B 0.3130 -0.0294 0.6279 0.098 Uiso calc R 1 1
H H17C 0.3553 0.0619 0.5796 0.098 Uiso calc R 1 1
N N 0.15832(12) 0.48049(8) 0.73455(10) 0.0398(3) Uani d . 1 1
O O1 0.08318(15) 0.54928(9) 0.89196(10) 0.0632(3) Uani d . 1 1
O O2 0.32561(12) 0.57504(8) 0.88559(10) 0.0597(3) Uani d . 1 1
O O3 0.38351(13) 0.06447(7) 0.74855(10) 0.0576(3) Uani d . 1 1
O O4 0.52907(12) 0.10956(8) 0.95905(9) 0.0554(3) Uani d . 1 1
S S 0.17728(4) 0.56558(3) 0.82594(3) 0.04282(12) Uani d . 1 1

loop_
_atom_site_aniso_label
_atom_site_aniso_U_11
_atom_site_aniso_U_22
_atom_site_aniso_U_33
_atom_site_aniso_U_12
_atom_site_aniso_U_13
_atom_site_aniso_U_23
C1 0.0437(7) 0.0361(7) 0.0379(7) 0.0028(5) 0.0145(5) -0.0021(5)
C2 0.0480(8) 0.0537(9) 0.0563(9) 0.0072(7) 0.0267(7) 0.0050(7)
C3 0.0517(9) 0.0619(10) 0.0654(10) 0.0210(8) 0.0212(8) 0.0074(9)
C4 0.0664(10) 0.0433(9) 0.0581(9) 0.0135(7) 0.0207(8) 0.0087(7)
C5 0.0618(10) 0.0416(8) 0.0678(11) -0.0012(7) 0.0302(8) 0.0063(8)
C6 0.0408(7) 0.0415(8) 0.0624(9) 0.0015(6) 0.0188(6) 0.0014(7)
C7 0.0508(8) 0.0637(11) 0.0547(9) -0.0121(8) 0.0066(7) -0.0042(8)
C8 0.0567(8) 0.0405(8) 0.0447(8) 0.0030(6) 0.0202(7) 0.0036(6)
C9 0.0715(10) 0.0485(9) 0.0413(8) 0.0107(8) 0.0209(7) -0.0004(7)
C10 0.0421(7) 0.0416(8) 0.0407(7) 0.0026(6) 0.0175(5) -0.0027(6)
C11 0.0421(7) 0.0450(8) 0.0355(7) 0.0008(6) 0.0107(5) -0.0069(6)
C12 0.0386(6) 0.0399(7) 0.0404(7) 0.0005(5) 0.0115(5) -0.0052(6)
C13 0.0341(6) 0.0463(8) 0.0366(7) 0.0022(5) 0.0108(5) -0.0026(6)
C14 0.0356(6) 0.0515(8) 0.0391(7) -0.0031(6) 0.0083(5) -0.0107(6)
C15 0.0434(7) 0.0401(8) 0.0481(8) -0.0037(6) 0.0153(6) -0.0093(6)
C16 0.0598(10) 0.0829(13) 0.0438(8) 0.0087(9) 0.0000(7) 0.0054(9)
C17 0.0789(12) 0.0467(9) 0.0563(10) 0.0028(8) 0.0009(9) -0.0181(8)
N 0.0436(6) 0.0363(6) 0.0381(6) -0.0006(5) 0.0110(5) -0.0007(5)
O1 0.0888(9) 0.0641(8) 0.0482(6) 0.0084(6) 0.0383(6) 0.0079(6)
O2 0.0581(7) 0.0543(7) 0.0491(6) 0.0022(5) -0.0080(5) -0.0059(5)
O3 0.0729(8) 0.0390(6) 0.0486(6) 0.0019(5) 0.0021(5) -0.0087(5)
O4 0.0631(7) 0.0524(7) 0.0422(6) 0.0095(5) 0.0048(5) 0.0015(5)
S 0.0521(2) 0.0410(2) 0.03312(18) 0.00382(15) 0.01030(14) 0.00021(14)

loop_
_atom_type_symbol
_atom_type_description
_atom_type_scat_dispersion_real
_atom_type_scat_dispersion_imag
_atom_type_scat_source
C C 0.0033 0.0016 'International Tables Vol C Tables 4.2.6.8 and 6.1.1.4'
H H 0.0000 0.0000 'International Tables Vol C Tables 4.2.6.8 and 6.1.1.4'
N N 0.0061 0.0033 'International Tables Vol C Tables 4.2.6.8 and 6.1.1.4'
O O 0.0106 0.0060 'International Tables Vol C Tables 4.2.6.8 and 6.1.1.4'
S S 0.1246 0.1234 'International Tables Vol C Tables 4.2.6.8 and 6.1.1.4'

loop_
_geom_angle_atom_site_label_1
_geom_angle_atom_site_label_2
_geom_angle_atom_site_label_3
_geom_angle
C6 C1 C2 120.38(14)
C6 C1 S 119.60(11)
C2 C1 S 119.92(12)
C3 C2 C1 119.37(15)
C3 C2 H2 120.3
C1 C2 H2 120.3
C4 C3 C2 120.51(15)
C4 C3 H3 119.7
C2 C3 H3 119.7
C3 C4 C5 119.85(15)
C3 C4 H4 120.1
C5 C4 H4 120.1
C6 C5 C4 120.59(16)
C6 C5 H5 119.7
C4 C5 H5 119.7
C5 C6 C1 119.30(14)
C5 C6 H6 120.4
C1 C6 H6 120.4
N C7 H7A 109.5
N C7 H7B 109.5
H7A C7 H7B 109.5
N C7 H7C 109.5
H7A C7 H7C 109.5
H7B C7 H7C 109.5
N C8 C9 112.04(13)
N C8 H8A 109.2
C9 C8 H8A 109.2
N C8 H8B 109.2
C9 C8 H8B 109.2
H8A C8 H8B 107.9
C10 C9 C8 116.64(13)
C10 C9 H9A 108.1
C8 C9 H9A 108.1
C10 C9 H9B 108.1
C8 C9 H9B 108.1
H9A C9 H9B 107.3
C15 C10 C11 118.04(13)
C15 C10 C9 124.05(14)
C11 C10 C9 117.90(13)
C12 C11 C10 121.59(13)
C12 C11 H11 119.2
C10 C11 H11 119.2
O3 C12 C11 124.96(12)
O3 C12 C13 115.34(13)
C11 C12 C13 119.70(13)
O4 C13 C14 126.05(12)
O4 C13 C12 115.10(12)
C14 C13 C12 118.85(13)
C13 C14 C15 120.89(13)
C13 C14 H14 119.6
C15 C14 H14 119.6
C10 C15 C14 120.93(14)
C10 C15 H15 119.5
C14 C15 H15 119.5
O4 C16 H16A 109.5
O4 C16 H16B 109.5
H16A C16 H16B 109.5
O4 C16 H16C 109.5
H16A C16 H16C 109.5
H16B C16 H16C 109.5
O3 C17 H17A 109.5
O3 C17 H17B 109.5
H17A C17 H17B 109.5
O3 C17 H17C 109.5
H17A C17 H17C 109.5
H17B C17 H17C 109.5
C7 N C8 114.72(12)
C7 N S 114.70(11)
C8 N S 115.88(9)
C12 O3 C17 117.65(13)
C13 O4 C16 117.44(13)
O2 S O1 119.54(8)
O2 S N 106.98(7)
O1 S N 106.87(7)
O2 S C1 108.34(7)
O1 S C1 108.16(7)
N S C1 106.21(6)

loop_
_geom_bond_atom_site_label_1
_geom_bond_atom_site_label_2
_geom_bond_distance
C1 C6 1.383(2)
C1 C2 1.383(2)
C1 S 1.7604(14)
C2 C3 1.382(2)
C2 H2 0.9300
C3 C4 1.369(3)
C3 H3 0.9300
C4 C5 1.378(2)
C4 H4 0.9300
C5 C6 1.377(2)
C5 H5 0.9300
C6 H6 0.9300
C7 N 1.4638(19)
C7 H7A 0.9600
C7 H7B 0.9600
C7 H7C 0.9600
C8 N 1.4773(19)
C8 C9 1.519(2)
C8 H8A 0.9700
C8 H8B 0.9700
C9 C10 1.511(2)
C9 H9A 0.9700
C9 H9B 0.9700
C10 C15 1.381(2)
C10 C11 1.397(2)
C11 C12 1.379(2)
C11 H11 0.9300
C12 O3 1.3635(18)
C12 C13 1.4062(18)
C13 O4 1.3631(17)
C13 C14 1.375(2)
C14 C15 1.391(2)
C14 H14 0.9300
C15 H15 0.9300
C16 O4 1.4229(19)
C16 H16A 0.9600
C16 H16B 0.9600
C16 H16C 0.9600
C17 O3 1.4173(19)
C17 H17A 0.9600
C17 H17B 0.9600
C17 H17C 0.9600
N S 1.6317(12)
O1 S 1.4254(13)
O2 S 1.4262(11)

loop_
_geom_hbond_atom_site_label_D
_geom_hbond_atom_site_label_H
_geom_hbond_atom_site_label_A
_geom_hbond_site_symmetry_A
_geom_hbond_distance_DH
_geom_hbond_distance_HA
_geom_hbond_distance_DA
_geom_hbond_angle_DHA
C14 H14 O2 3_667 0.93 2.60 3.380(2) 142.2
C8 H8A O3 2_656 0.97 2.71 3.620(2) 156.0
C4 H4 O1 4_575 0.93 2.65 3.369(2) 134.5
C3 H3 Cg2 2_545 0.93 2.91 3.661(2) 139
C6 H6 Cg2 2_656 0.93 3.05 3.827(8) 123

loop_
_geom_torsion_atom_site_label_1
_geom_torsion_atom_site_label_2
_geom_torsion_atom_site_label_3
_geom_torsion_atom_site_label_4
_geom_torsion
C6 C1 C2 C3 -0.6(2)
S C1 C2 C3 -177.00(13)
C1 C2 C3 C4 1.0(3)
C2 C3 C4 C5 -0.5(3)
C3 C4 C5 C6 -0.4(3)
C4 C5 C6 C1 0.8(3)
C2 C1 C6 C5 -0.2(2)
S C1 C6 C5 176.16(12)
N C8 C9 C10 -62.34(19)
C8 C9 C10 C15 -18.9(2)
C8 C9 C10 C11 162.67(14)
C15 C10 C11 C12 -0.1(2)
C9 C10 C11 C12 178.44(14)
C10 C11 C12 O3 179.51(14)
C10 C11 C12 C13 -0.4(2)
O3 C12 C13 O4 0.95(19)
C11 C12 C13 O4 -179.17(13)
O3 C12 C13 C14 -179.30(13)
C11 C12 C13 C14 0.6(2)
O4 C13 C14 C15 179.37(14)
C12 C13 C14 C15 -0.3(2)
C11 C10 C15 C14 0.3(2)
C9 C10 C15 C14 -178.10(14)
C13 C14 C15 C10 -0.1(2)
C9 C8 N C7 -67.78(17)
C9 C8 N S 154.94(11)
C11 C12 O3 C17 2.8(2)
C13 C12 O3 C17 -177.37(15)
C14 C13 O4 C16 -7.8(2)
C12 C13 O4 C16 171.97(14)
C7 N S O2 176.93(11)
C8 N S O2 -45.78(12)
C7 N S O1 47.78(13)
C8 N S O1 -174.93(10)
C7 N S C1 -67.51(12)
C8 N S C1 69.77(11)
C6 C1 S O2 32.79(14)
C2 C1 S O2 -150.81(13)
C6 C1 S O1 163.73(12)
C2 C1 S O1 -19.87(15)
C6 C1 S N -81.85(13)
C2 C1 S N 94.55(13)

loop_
_cod_related_entry_id
_cod_related_entry_database
_cod_related_entry_code
1 ChemSpider 7186040
